data_4517030
loop_
_publ_author_name
'Jankovi\'c, Nenad'
'Stefanovi\'c, Sr\/dan'
'Petronijevi\'c, Jelena'
'Joksimovi\'c, Nenad'
'Novakovi\'c, Sla\/dana B.'
'Bogdanovi\'c, Goran A.'
'Mu\<skinja, Jovana'
'Vrane\<s, Milan'
'Ratkovi\'c, Zoran'
'Bugar\<ci\'c, Zorica'

_publ_section_title
;
 Water-Tuned Tautomer-Selective Tandem Synthesis of the
 5,6-Dihydropyrimidin-4(3H)-ones, Driven under the Umbrella of Sustainable
 Chemistry
;
_journal_issue 10
_journal_name_full 'ACS Sustainable Chemistry &amp; Engineering'
_journal_page_first 13358
_journal_paper_doi 10.1021/acssuschemeng.8b03127
_journal_volume 6
_journal_year 2018
_chemical_formula_moiety 'C19 H26 N2 O3 S'
_chemical_formula_sum 'C19 H26 N2 O3 S'
_chemical_formula_weight 362.48
_space_group_crystal_system triclinic
_space_group_IT_number 2
_space_group_name_Hall '-P 1'
_space_group_name_H-M_alt 'P -1'
_atom_sites_solution_hydrogens mixed
_audit_creation_method SHELXL-2014/6
_cell_angle_alpha 77.369(5)
_cell_angle_beta 85.008(5)
_cell_angle_gamma 80.707(5)
_cell_formula_units_Z 2
_cell_length_a 6.184(5)
_cell_length_b 9.994(5)
_cell_length_c 16.720(5)
_cell_measurement_reflns_used 1889
_cell_measurement_temperature 293(2)
_cell_measurement_theta_max 28.5330
_cell_measurement_theta_min 3.5820
_cell_volume 993.7(10)
_computing_cell_refinement 'CrysAlisPro 1.171.38.46 (Rigaku OD, 2015)'
_computing_data_collection 'CrysAlisPro 1.171.38.46 (Rigaku OD, 2015)'
_computing_data_reduction 'CrysAlisPro 1.171.38.46 (Rigaku OD, 2015)'
_computing_structure_refinement 'SHELXL-2014/6 (Sheldrick, 2014)'
_computing_structure_solution 'SHELXS-2013 (Sheldrick, 2014)'
_diffrn_ambient_temperature 293(2)
_diffrn_detector 'CCD plate'
_diffrn_detector_area_resol_mean 16.3280
_diffrn_detector_type Sapphire3
_diffrn_measured_fraction_theta_full 0.999
_diffrn_measured_fraction_theta_max 0.840
_diffrn_measurement_device 'four-circle diffractometer'
_diffrn_measurement_device_type 'Xcalibur, Sapphire3, Gemini'
_diffrn_radiation_monochromator graphite
_diffrn_radiation_probe x-ray
_diffrn_radiation_type 'Mo K\a'
_diffrn_radiation_wavelength 0.71073
_diffrn_reflns_av_R_equivalents 0.0256
_diffrn_reflns_av_unetI/netI 0.0318
_diffrn_reflns_Laue_measured_fraction_full 0.999
_diffrn_reflns_Laue_measured_fraction_max 0.840
_diffrn_reflns_limit_h_max 8
_diffrn_reflns_limit_h_min -7
_diffrn_reflns_limit_k_max 13
_diffrn_reflns_limit_k_min -12
_diffrn_reflns_limit_l_max 20
_diffrn_reflns_limit_l_min -21
_diffrn_reflns_number 9759
_diffrn_reflns_point_group_measured_fraction_full 0.999
_diffrn_reflns_point_group_measured_fraction_max 0.840
_diffrn_reflns_theta_full 25.242
_diffrn_reflns_theta_max 29.022
_diffrn_reflns_theta_min 2.668
_diffrn_source 'fine-focus sealed X-ray tube'
_diffrn_source_type 'Enhance (Mo) X-ray Source'
_exptl_absorpt_coefficient_mu 0.182
_exptl_absorpt_correction_T_max 1.00000
_exptl_absorpt_correction_T_min 0.97440
_exptl_absorpt_correction_type multi-scan
_exptl_absorpt_process_details
;
CrysAlisPro 1.171.38.46 (Rigaku Oxford Diffraction, 2015)
Empirical absorption correction using spherical harmonics,
 implemented in SCALE3 ABSPACK scaling algorithm.
;
_exptl_crystal_colour yellow
_exptl_crystal_density_diffrn 1.211
_exptl_crystal_description plate
_exptl_crystal_F_000 388
_exptl_crystal_size_max 0.34
_exptl_crystal_size_mid 0.20
_exptl_crystal_size_min 0.14
_refine_diff_density_max 0.356
_refine_diff_density_min -0.167
_refine_diff_density_rms 0.038
_refine_ls_extinction_method none
_refine_ls_goodness_of_fit_ref 1.034
_refine_ls_hydrogen_treatment mixed
_refine_ls_matrix_type full
_refine_ls_number_parameters 233
_refine_ls_number_reflns 4456
_refine_ls_number_restraints 0
_refine_ls_restrained_S_all 1.034
_refine_ls_R_factor_all 0.0746
_refine_ls_R_factor_gt 0.0526
_refine_ls_shift/su_max 0.000
_refine_ls_shift/su_mean 0.000
_refine_ls_structure_factor_coef Fsqd
_refine_ls_weighting_details 'w=1/[\s^2^(Fo^2^)+(0.0607P)^2^+0.2990P] where P=(Fo^2^+2Fc^2^)/3'
_refine_ls_weighting_scheme calc
_refine_ls_wR_factor_gt 0.1280
_refine_ls_wR_factor_ref 0.1442
_reflns_Friedel_coverage 0.000
_reflns_number_gt 3276
_reflns_number_total 4456
_reflns_threshold_expression 'I > 2\s(I)'
_cod_data_source_file sc8b03127_si_004.cif
_cod_data_source_block shelx
_cod_database_code 4517030
_shelx_space_group_comment
;
The symmetry employed for this shelxl refinement is uniquely defined
by the following loop, which should always be used as a source of
symmetry information in preference to the above space-group names.
They are only intended as comments.
;
_oxdiff_exptl_absorpt_empirical_full_min 0.932
_oxdiff_exptl_absorpt_empirical_full_max 1.078
_oxdiff_exptl_absorpt_empirical_details
;
Empirical correction (ABSPACK) includes:
- Absorption correction using spherical harmonics
- Frame scaling
;
_shelxl_version_number 2014/6

loop_
_space_group_symop_operation_xyz
'x, y, z'
'-x, -y, -z'

loop_
_atom_site_label
_atom_site_type_symbol
_atom_site_fract_x
_atom_site_fract_y
_atom_site_fract_z
_atom_site_U_iso_or_equiv
_atom_site_adp_type
_atom_site_occupancy
_atom_site_site_symmetry_order
_atom_site_calc_flag
_atom_site_refinement_flags_posn
_atom_site_refinement_flags_adp
S1 S 0.48583(10) 0.20904(7) 1.06062(3) 0.0669(2) Uani 1 1 d . .
O1 O 0.0263(2) 0.58615(15) 0.89394(9) 0.0572(4) Uani 1 1 d . .
O2 O 0.7916(3) 0.12310(18) 0.64697(10) 0.0691(5) Uani 1 1 d . .
O3 O 1.0873(2) 0.26464(18) 0.57045(9) 0.0660(4) Uani 1 1 d . .
N1 N 0.2737(3) 0.42475(18) 0.96557(10) 0.0489(4) Uani 1 1 d . .
N2 N 0.6159(3) 0.33064(18) 0.90995(10) 0.0522(4) Uani 1 1 d . .
C1 C 0.4678(3) 0.3305(2) 0.96724(11) 0.0463(5) Uani 1 1 d . .
C2 C 0.2011(3) 0.5087(2) 0.89532(12) 0.0450(4) Uani 1 1 d . .
C3 C 0.3454(3) 0.4932(2) 0.82037(12) 0.0520(5) Uani 1 1 d . .
H3A H 0.3319 0.5815 0.7816 0.062 Uiso 1 1 calc R U
H3B H 0.2945 0.4266 0.7947 0.062 Uiso 1 1 calc R U
C4 C 0.5848(3) 0.4460(2) 0.83788(12) 0.0495(5) Uani 1 1 d . .
H4 H 0.6438 0.5245 0.8497 0.059 Uiso 1 1 calc R U
C5 C 0.7162(3) 0.4040(2) 0.76365(11) 0.0468(5) Uani 1 1 d . .
C6 C 0.6854(3) 0.2837(2) 0.73992(12) 0.0510(5) Uani 1 1 d . .
H6 H 0.5811 0.2314 0.7686 0.061 Uiso 1 1 calc R U
C7 C 0.8077(3) 0.2404(2) 0.67424(12) 0.0496(5) Uani 1 1 d . .
C8 C 0.9673(3) 0.3180(2) 0.63213(11) 0.0491(5) Uani 1 1 d . .
C9 C 0.9931(3) 0.4378(2) 0.65474(13) 0.0543(5) Uani 1 1 d . .
H9 H 1.0958 0.4913 0.6259 0.065 Uiso 1 1 calc R U
C10 C 0.8670(3) 0.4808(2) 0.72067(12) 0.0520(5) Uani 1 1 d . .
H10 H 0.8865 0.5626 0.7352 0.062 Uiso 1 1 calc R U
C11 C 0.7598(4) 0.1164(3) 1.04688(15) 0.0789(8) Uani 1 1 d . .
H11A H 0.7639 0.0661 1.0032 0.095 Uiso 1 1 calc R U
H11B H 0.8643 0.1815 1.0318 0.095 Uiso 1 1 calc R U
C12 C 0.8191(4) 0.0177(2) 1.12519(14) 0.0609(6) Uani 1 1 d . .
C13 C 0.8241(5) -0.1197(3) 1.13295(18) 0.0780(7) Uani 1 1 d . .
H13A H 0.8635 -0.1800 1.1819 0.094 Uiso 1 1 calc R U
H13B H 0.7881 -0.1544 1.0893 0.094 Uiso 1 1 calc R U
C14 C 0.8732(6) 0.0755(3) 1.19079(19) 0.0954(10) Uani 1 1 d . .
H14A H 0.9048 0.0027 1.2381 0.143 Uiso 1 1 calc R U
H14B H 0.7516 0.1410 1.2042 0.143 Uiso 1 1 calc R U
H14C H 0.9996 0.1214 1.1740 0.143 Uiso 1 1 calc R U
C15 C 0.6307(5) 0.0413(3) 0.68805(19) 0.0845(8) Uani 1 1 d . .
H15A H 0.6605 0.0111 0.7451 0.127 Uiso 1 1 calc R U
H15B H 0.6354 -0.0380 0.6640 0.127 Uiso 1 1 calc R U
H15C H 0.4879 0.0957 0.6828 0.127 Uiso 1 1 calc R U
C16 C 1.2733(3) 0.3283(3) 0.53412(13) 0.0570(5) Uani 1 1 d . .
H16A H 1.3661 0.3355 0.5764 0.068 Uiso 1 1 calc R U
H16B H 1.2259 0.4209 0.5029 0.068 Uiso 1 1 calc R U
C17 C 1.3980(4) 0.2396(3) 0.47857(15) 0.0662(6) Uani 1 1 d . .
H17A H 1.3037 0.2342 0.4363 0.079 Uiso 1 1 calc R U
H17B H 1.4389 0.1465 0.5101 0.079 Uiso 1 1 calc R U
C18 C 1.6025(4) 0.2964(3) 0.43853(16) 0.0727(7) Uani 1 1 d . .
H18A H 1.5597 0.3845 0.4016 0.087 Uiso 1 1 calc R U
H18B H 1.6865 0.3136 0.4807 0.087 Uiso 1 1 calc R U
C19 C 1.7465(5) 0.2010(4) 0.3912(2) 0.1116(12) Uani 1 1 d . .
H19A H 1.7881 0.1131 0.4271 0.167 Uiso 1 1 calc R U
H19B H 1.8757 0.2409 0.3691 0.167 Uiso 1 1 calc R U
H19C H 1.6675 0.1880 0.3472 0.167 Uiso 1 1 calc R U
H1N H 0.193(4) 0.417(2) 1.0062(14) 0.053(6) Uiso 1 1 d . .

loop_
_atom_site_aniso_label
_atom_site_aniso_U_11
_atom_site_aniso_U_22
_atom_site_aniso_U_33
_atom_site_aniso_U_23
_atom_site_aniso_U_13
_atom_site_aniso_U_12
S1 0.0602(4) 0.0822(4) 0.0399(3) 0.0015(3) 0.0101(2) 0.0171(3)
O1 0.0451(8) 0.0655(9) 0.0517(8) -0.0075(7) 0.0052(6) 0.0094(7)
O2 0.0720(10) 0.0802(11) 0.0645(10) -0.0285(9) 0.0194(8) -0.0329(9)
O3 0.0595(9) 0.0963(12) 0.0539(9) -0.0366(9) 0.0238(7) -0.0314(8)
N1 0.0428(9) 0.0622(11) 0.0356(9) -0.0097(7) 0.0063(7) 0.0047(8)
N2 0.0440(9) 0.0706(11) 0.0346(8) -0.0078(8) 0.0029(7) 0.0061(8)
C1 0.0421(10) 0.0580(11) 0.0366(10) -0.0120(8) -0.0007(8) 0.0018(8)
C2 0.0397(10) 0.0511(11) 0.0425(10) -0.0112(8) 0.0027(8) -0.0027(8)
C3 0.0480(11) 0.0623(12) 0.0385(10) -0.0057(9) 0.0054(8) 0.0024(9)
C4 0.0443(10) 0.0626(12) 0.0397(10) -0.0124(9) 0.0044(8) -0.0030(9)
C5 0.0404(10) 0.0596(12) 0.0373(10) -0.0096(9) 0.0018(8) -0.0009(8)
C6 0.0418(10) 0.0682(13) 0.0406(10) -0.0052(9) 0.0068(8) -0.0139(9)
C7 0.0471(11) 0.0627(12) 0.0406(10) -0.0130(9) 0.0018(8) -0.0114(9)
C8 0.0423(10) 0.0711(13) 0.0353(10) -0.0145(9) 0.0050(8) -0.0118(9)
C9 0.0487(11) 0.0711(14) 0.0443(11) -0.0129(10) 0.0112(9) -0.0185(10)
C10 0.0498(11) 0.0626(12) 0.0452(11) -0.0164(9) 0.0040(9) -0.0098(9)
C11 0.0697(16) 0.0917(18) 0.0520(13) -0.0004(12) 0.0119(11) 0.0291(13)
C12 0.0509(12) 0.0643(14) 0.0553(13) 0.0002(10) 0.0059(10) 0.0056(10)
C13 0.0867(19) 0.0703(16) 0.0731(17) -0.0081(13) -0.0061(14) -0.0085(14)
C14 0.129(3) 0.0781(18) 0.0775(19) -0.0044(15) -0.0282(19) -0.0156(18)
C15 0.0891(19) 0.0859(19) 0.090(2) -0.0303(16) 0.0189(16) -0.0422(16)
C16 0.0510(12) 0.0780(15) 0.0441(11) -0.0170(10) 0.0118(9) -0.0175(10)
C17 0.0632(14) 0.0863(17) 0.0547(13) -0.0266(12) 0.0190(11) -0.0224(12)
C18 0.0645(14) 0.0970(19) 0.0635(15) -0.0311(14) 0.0225(12) -0.0262(13)
C19 0.093(2) 0.127(3) 0.126(3) -0.060(2) 0.063(2) -0.038(2)

loop_
_atom_type_symbol
_atom_type_description
_atom_type_scat_dispersion_real
_atom_type_scat_dispersion_imag
_atom_type_scat_source
C C 0.0033 0.0016 'International Tables Vol C Tables 4.2.6.8 and 6.1.1.4'
H H 0.0000 0.0000 'International Tables Vol C Tables 4.2.6.8 and 6.1.1.4'
N N 0.0061 0.0033 'International Tables Vol C Tables 4.2.6.8 and 6.1.1.4'
O O 0.0106 0.0060 'International Tables Vol C Tables 4.2.6.8 and 6.1.1.4'
S S 0.1246 0.1234 'International Tables Vol C Tables 4.2.6.8 and 6.1.1.4'

loop_
_geom_angle_atom_site_label_1
_geom_angle_atom_site_label_2
_geom_angle_atom_site_label_3
_geom_angle
C1 S1 C11 100.45(10)
C7 O2 C15 117.01(18)
C8 O3 C16 117.43(17)
C2 N1 C1 122.20(17)
C1 N2 C4 116.30(16)
N2 C1 N1 125.62(18)
N2 C1 S1 122.82(15)
N1 C1 S1 111.56(14)
O1 C2 N1 121.68(18)
O1 C2 C3 123.62(17)
N1 C2 C3 114.63(16)
C2 C3 C4 113.51(16)
N2 C4 C3 112.46(16)
N2 C4 C5 109.59(16)
C3 C4 C5 111.31(16)
C10 C5 C6 119.02(18)
C10 C5 C4 121.19(19)
C6 C5 C4 119.78(18)
C7 C6 C5 121.11(19)
O2 C7 C6 125.46(19)
O2 C7 C8 115.21(18)
C6 C7 C8 119.3(2)
C9 C8 O3 125.33(18)
C9 C8 C7 119.15(18)
O3 C8 C7 115.52(19)
C8 C9 C10 120.8(2)
C5 C10 C9 120.5(2)
C12 C11 S1 108.94(16)
C13 C12 C14 121.9(2)
C13 C12 C11 121.0(3)
C14 C12 C11 117.1(2)
O3 C16 C17 107.77(19)
C16 C17 C18 112.0(2)
C19 C18 C17 113.4(2)

loop_
_geom_bond_atom_site_label_1
_geom_bond_atom_site_label_2
_geom_bond_distance
S1 C1 1.755(2)
S1 C11 1.816(3)
O1 C2 1.223(2)
O2 C7 1.368(3)
O2 C15 1.424(3)
O3 C8 1.370(2)
O3 C16 1.429(3)
N1 C2 1.350(2)
N1 C1 1.399(3)
N2 C1 1.266(2)
N2 C4 1.476(3)
C2 C3 1.495(3)
C3 C4 1.513(3)
C4 C5 1.523(3)
C5 C10 1.360(3)
C5 C6 1.391(3)
C6 C7 1.387(3)
C7 C8 1.399(3)
C8 C9 1.368(3)
C9 C10 1.399(3)
C11 C12 1.491(3)
C12 C13 1.347(4)
C12 C14 1.432(4)
C16 C17 1.503(3)
C17 C18 1.513(3)
C18 C19 1.504(4)
